data_2200494
loop_
_publ_author_name
'Blake, Alexander J.'
'Dietel, Anja'
'Li, Wan-Sheung'
'Thomas, Neil R.'
'Marr, Andrew C.'

_publ_section_title
1,2,3,4-Tetrachloro-11,11-dimethoxy-1,4,5,6,9,10-hexahydro-<i>endo</i>-1,4-<i>exo</i>-6,9-dimethanonaphthalene
_journal_issue 8
_journal_name_full 'Acta Crystallographica Section E'
_journal_page_first o790
_journal_page_last o791
_journal_paper_doi 10.1107/S1600536801011564
_journal_volume 57
_journal_year 2001
_chemical_formula_iupac 'C14 H14 Cl4 O2'
_chemical_formula_moiety 'C14 H14 Cl4 O2'
_chemical_formula_sum 'C14 H14 Cl4 O2'
_chemical_formula_weight 356.05
_chemical_name_systematic
;
 ?
;
_space_group_IT_number 61
_symmetry_cell_setting orthorhombic
_symmetry_space_group_name_Hall '-P 2ac 2ab'
_symmetry_space_group_name_H-M 'P b c a'
_audit_creation_method SHELXL-97
_cell_angle_alpha 90.00
_cell_angle_beta 90.00
_cell_angle_gamma 90.00
_cell_formula_units_Z 8
_cell_length_a 13.259(5)
_cell_length_b 14.383(4)
_cell_length_c 15.635(4)
_cell_measurement_reflns_used 44
_cell_measurement_temperature 150(2)
_cell_measurement_theta_max 15
_cell_measurement_theta_min 13
_cell_volume 2981.7(16)
_computing_cell_refinement STADI-4
_computing_data_collection 'STADI-4 (Stoe & Cie, 1995)'
_computing_data_reduction 'X-RED (Stoe & Cie, 1995)'
_computing_molecular_graphics 'SHELXTL/PC (Sheldrick, 1994)'
_computing_publication_material 'SHELXL97 and PLATON (Spek, 2001)'
_computing_structure_refinement 'SHELXL97 (Sheldrick, 1997)'
_computing_structure_solution 'SHELXS97 (Sheldrick, 1990)'
_diffrn_ambient_temperature 150(2)
_diffrn_measured_fraction_theta_full .998
_diffrn_measured_fraction_theta_max .998
_diffrn_measurement_device_type 'Stoe Stadi-4 four-circle'
_diffrn_measurement_method \w/\q
_diffrn_radiation_monochromator graphite
_diffrn_radiation_source 'fine-focus sealed tube'
_diffrn_radiation_type MoK\a
_diffrn_radiation_wavelength .71073
_diffrn_reflns_av_R_equivalents .00
_diffrn_reflns_av_sigmaI/netI .017
_diffrn_reflns_limit_h_max 15
_diffrn_reflns_limit_h_min 0
_diffrn_reflns_limit_k_max 17
_diffrn_reflns_limit_k_min 0
_diffrn_reflns_limit_l_max 18
_diffrn_reflns_limit_l_min 0
_diffrn_reflns_number 2614
_diffrn_reflns_theta_full 24.98
_diffrn_reflns_theta_max 24.98
_diffrn_reflns_theta_min 2.61
_diffrn_standards_decay_% 'random variation +-2.0'
_diffrn_standards_interval_time 60
_diffrn_standards_number 3
_exptl_absorpt_coefficient_mu .791
_exptl_absorpt_correction_T_max .713
_exptl_absorpt_correction_T_min .681
_exptl_absorpt_correction_type '\y scan'
_exptl_absorpt_process_details '(X-RED; Stoe & Cie, 1995)'
_exptl_crystal_colour colourless
_exptl_crystal_density_diffrn 1.586
_exptl_crystal_density_meas ?
_exptl_crystal_density_method 'not measured'
_exptl_crystal_description block
_exptl_crystal_F_000 1456
_exptl_crystal_size_max .77
_exptl_crystal_size_mid .50
_exptl_crystal_size_min .48
_refine_diff_density_max .36
_refine_diff_density_min -.34
_refine_ls_extinction_method none
_refine_ls_goodness_of_fit_ref 1.19
_refine_ls_hydrogen_treatment constr
_refine_ls_matrix_type full
_refine_ls_number_parameters 181
_refine_ls_number_reflns 2614
_refine_ls_number_restraints 0
_refine_ls_restrained_S_all 1.19
_refine_ls_R_factor_all .044
_refine_ls_R_factor_gt .035
_refine_ls_shift/su_max .001
_refine_ls_shift/su_mean .000
_refine_ls_structure_factor_coef Fsqd
_refine_ls_weighting_details 'calc w = 1/[\s^2^(Fo^2^)+(0.024P)^2^+4.29P] where P = (Fo^2^+2Fc^2^)/3'
_refine_ls_weighting_scheme calc
_refine_ls_wR_factor_ref .082
_reflns_number_gt 2298
_reflns_number_total 2614
_reflns_threshold_expression I>2\s(I)
_cod_data_source_file na6090.cif
_cod_data_source_block I
_cod_depositor_comments
;
The following automatic conversions were performed:
'_symmetry_cell_setting' value 'Orthorhombic' changed to 'orthorhombic'
according to '/home/saulius/struct/CIF-dictionaries/cif_core.dic'
dictionary named 'cif_core.dic' version 2.4.1 from 2010-06-29.

Automatic conversion script
Id: cif_fix_enum 1527 2010-12-29 10:47:43Z saulius 

The following automatic conversions were performed:

'_symmetry_cell_setting' value 'Orthorhombic' changed to
'orthorhombic' according to
/home/saulius/struct/CIF-dictionaries/cif_core.dic dictionary named
'cif_core.dic' version 2.4.1 from 2010-06-29.

Automatic conversion script
Id: cif_fix_values 1715 2011-07-08 13:25:40Z adriana 

The following automatic conversions were performed:

'_exptl_crystal_density_meas' value 'not measured' was changed to '?'
- the value is perceived as not measured.

Automatic conversion script
Id: cif_fix_values 3008 2015-01-20 13:52:24Z robertas 
;
_cod_database_code 2200494
_cod_database_fobs_code 2200494

loop_
_symmetry_equiv_pos_as_xyz
'x, y, z'
'-x+1/2, -y, z+1/2'
'-x, y+1/2, -z+1/2'
'x+1/2, -y+1/2, -z'
'-x, -y, -z'
'x-1/2, y, -z-1/2'
'x, -y-1/2, z-1/2'
'-x-1/2, y-1/2, z'

loop_
_atom_site_label
_atom_site_fract_x
_atom_site_fract_y
_atom_site_fract_z
_atom_site_U_iso_or_equiv
_atom_site_adp_type
_atom_site_calc_flag
_atom_site_refinement_flags
_atom_site_occupancy
_atom_site_disorder_assembly
_atom_site_disorder_group
_atom_site_type_symbol
Cl1 .18999(5) .01864(5) .42727(4) .02742(18) Uani d . 1 . . Cl
Cl2 .39227(5) .01685(5) .55064(5) .0326(2) Uani d . 1 . . Cl
Cl3 .35599(5) .16437(5) .71855(5) .03263(19) Uani d . 1 . . Cl
Cl4 .13327(5) .26233(4) .70144(4) .02667(18) Uani d . 1 . . Cl
O11A .19536(14) .23992(12) .51185(11) .0227(4) Uani d . 1 . . O
O11B .04131(13) .16331(12) .51648(11) .0213(4) Uani d . 1 . . O
C1 .18486(19) .06370(17) .53275(15) .0177(5) Uani d . 1 . . C
C2 .28593(18) .07777(18) .57545(16) .0199(5) Uani d . 1 . . C
C3 .27154(19) .13455(18) .64081(16) .0198(5) Uani d . 1 . . C
C4 .16073(19) .16024(17) .64325(15) .0179(5) Uani d . 1 . . C
C5 .09464(19) .07599(17) .66788(15) .0177(5) Uani d . 1 . . C
H5 .0220 .0948 .6687 .021 Uiso calc R 1 . . H
C6 .1189(2) .01549(17) .74850(17) .0215(6) Uani d . 1 . . C
H6 .1294 .0496 .8035 .026 Uiso calc R 1 . . H
C7 .0345(2) -.05631(18) .74708(18) .0250(6) Uani d . 1 . . C
H7 -.0208 -.0593 .7856 .030 Uiso calc R 1 . . H
C8 .0518(2) -.11401(19) .68256(17) .0243(6) Uani d . 1 . . C
H8 .0110 -.1654 .6665 .029 Uiso calc R 1 . . H
C9 .14916(19) -.08307(17) .63860(16) .0198(5) Uani d . 1 . . C
H9 .1846 -.1306 .6028 .024 Uiso calc R 1 . . H
C10 .11387(18) .00742(17) .59205(16) .0176(5) Uani d . 1 . . C
H10 .0489 -.0049 .5616 .021 Uiso calc R 1 . . H
C11 .14117(18) .16481(17) .54391(15) .0173(5) Uani d . 1 . . C
C11A .1948(2) .2534(2) .42122(18) .0347(7) Uani d . 1 . . C
H11A .2354 .3081 .4068 .052 Uiso calc R 1 . . H
H11B .1253 .2628 .4016 .052 Uiso calc R 1 . . H
H11C .2232 .1984 .3931 .052 Uiso calc R 1 . . H
C11B -.0179(2) .2456(2) .5317(2) .0334(7) Uani d . 1 . . C
H11D -.0864 .2361 .5098 .050 Uiso calc R 1 . . H
H11E .0131 .2986 .5024 .050 Uiso calc R 1 . . H
H11F -.0207 .2580 .5933 .050 Uiso calc R 1 . . H
C12 .2057(2) -.04778(18) .71849(16) .0211(5) Uani d . 1 . . C
H12A .2213 -.0980 .7597 .025 Uiso calc R 1 . . H
H12B .2677 -.0127 .7042 .025 Uiso calc R 1 . . H

loop_
_atom_site_aniso_label
_atom_site_aniso_U_11
_atom_site_aniso_U_22
_atom_site_aniso_U_33
_atom_site_aniso_U_12
_atom_site_aniso_U_13
_atom_site_aniso_U_23
Cl1 .0371(4) .0302(4) .0150(3) .0038(3) .0037(3) -.0040(3)
Cl2 .0198(3) .0402(4) .0378(4) .0101(3) .0081(3) .0042(3)
Cl3 .0288(4) .0343(4) .0348(4) -.0052(3) -.0157(3) -.0003(3)
Cl4 .0372(4) .0196(3) .0232(3) .0023(3) .0008(3) -.0062(3)
O11A .0267(10) .0224(9) .0189(9) -.0034(8) -.0015(8) .0043(7)
O11B .0179(9) .0223(9) .0237(9) .0033(7) -.0040(7) -.0004(7)
C1 .0187(12) .0204(13) .0139(12) .0012(10) .0016(10) -.0017(10)
C2 .0142(12) .0236(13) .0219(13) .0023(10) .0029(10) .0055(11)
C3 .0186(13) .0226(13) .0181(12) -.0035(11) -.0034(10) .0040(11)
C4 .0229(13) .0160(12) .0147(12) .0021(10) .0001(10) -.0030(10)
C5 .0161(12) .0201(13) .0168(12) .0016(10) .0023(10) -.0001(10)
C6 .0276(14) .0210(13) .0159(12) .0006(11) .0018(11) -.0002(11)
C7 .0272(14) .0247(14) .0230(13) -.0012(12) .0081(12) .0060(12)
C8 .0254(14) .0207(13) .0269(14) -.0060(11) -.0004(11) .0041(11)
C9 .0217(13) .0177(13) .0199(13) .0023(11) .0020(11) -.0006(10)
C10 .0155(12) .0200(13) .0172(12) .0001(10) -.0002(10) -.0009(10)
C11 .0176(12) .0195(13) .0146(12) .0007(10) -.0006(10) -.0010(10)
C11A .0458(18) .0364(16) .0218(14) -.0121(15) -.0002(13) .0088(12)
C11B .0284(15) .0290(15) .0429(17) .0119(13) -.0072(13) -.0019(13)
C12 .0237(14) .0203(13) .0193(12) .0022(11) -.0019(11) .0024(10)

loop_
_atom_type_symbol
_atom_type_description
_atom_type_scat_dispersion_real
_atom_type_scat_dispersion_imag
_atom_type_scat_source
C C .0033 .0016 'International Tables Vol C Tables 4.2.6.8 and 6.1.1.4'
H H .0000 .0000 'International Tables Vol C Tables 4.2.6.8 and 6.1.1.4'
O O .0106 .0060 'International Tables Vol C Tables 4.2.6.8 and 6.1.1.4'
Cl Cl .1484 .1585 'International Tables Vol C Tables 4.2.6.8 and 6.1.1.4'

loop_
_geom_angle_atom_site_label_1
_geom_angle_atom_site_label_2
_geom_angle_atom_site_label_3
_geom_angle
C11 O11A C11A 117.3(2)
C11 O11B C11B 117.1(2)
C2 C1 C10 110.1(2)
C2 C1 C11 98.83(19)
C10 C1 C11 101.11(19)
C2 C1 Cl1 115.21(18)
C10 C1 Cl1 112.89(17)
C11 C1 Cl1 117.04(17)
C3 C2 C1 107.2(2)
C3 C2 Cl2 127.8(2)
C1 C2 Cl2 124.34(19)
C2 C3 C4 108.1(2)
C2 C3 Cl3 127.6(2)
C4 C3 Cl3 123.82(19)
C3 C4 C5 111.4(2)
C3 C4 C11 98.33(19)
C5 C4 C11 100.67(19)
C3 C4 Cl4 114.57(18)
C5 C4 Cl4 114.03(17)
C11 C4 Cl4 116.06(17)
C4 C5 C10 102.32(19)
C4 C5 C6 121.4(2)
C10 C5 C6 103.10(19)
C7 C6 C12 98.3(2)
C7 C6 C5 102.4(2)
C12 C6 C5 103.7(2)
C8 C7 C6 108.0(2)
C7 C8 C9 107.8(2)
C8 C9 C12 98.2(2)
C8 C9 C10 101.5(2)
C12 C9 C10 104.4(2)
C1 C10 C9 122.1(2)
C1 C10 C5 102.90(19)
C9 C10 C5 102.76(19)
O11A C11 O11B 113.1(2)
O11A C11 C1 119.2(2)
O11B C11 C1 107.54(19)
O11A C11 C4 107.61(19)
O11B C11 C4 117.4(2)
C1 C11 C4 90.58(18)
C6 C12 C9 94.4(2)
C4 C5 H5 109.7
C10 C5 H5 109.7
C6 C5 H5 109.7
C7 C6 H6 116.6
C12 C6 H6 116.6
C5 C6 H6 116.6
C8 C7 H7 126.0
C6 C7 H7 126.0
C7 C8 H8 126.1
C9 C8 H8 126.1
C8 C9 H9 116.7
C12 C9 H9 116.7
C10 C9 H9 116.7
C1 C10 H10 109.4
C9 C10 H10 109.4
C5 C10 H10 109.4
O11A C11A H11A 109.5
O11A C11A H11B 109.5
H11A C11A H11B 109.5
O11A C11A H11C 109.5
H11A C11A H11C 109.5
H11B C11A H11C 109.5
O11B C11B H11D 109.5
O11B C11B H11E 109.5
H11D C11B H11E 109.5
O11B C11B H11F 109.5
H11D C11B H11F 109.5
H11E C11B H11F 109.5
C6 C12 H12A 112.8
C9 C12 H12A 112.8
C6 C12 H12B 112.8
C9 C12 H12B 112.8
H12A C12 H12B 110.3

loop_
_geom_bond_atom_site_label_1
_geom_bond_atom_site_label_2
_geom_bond_site_symmetry_2
_geom_bond_distance
_geom_bond_publ_flag
Cl1 C1 . 1.773(2) ?
Cl2 C2 . 1.705(3) ?
Cl3 C3 . 1.707(3) ?
Cl4 C4 . 1.765(2) ?
O11A C11 . 1.391(3) ?
O11A C11A . 1.430(3) ?
O11B C11 . 1.392(3) ?
O11B C11B . 1.440(3) ?
C1 C2 . 1.511(4) ?
C1 C10 . 1.549(3) ?
C1 C11 . 1.575(3) ?
C2 C3 . 1.322(4) ?
C3 C4 . 1.515(4) ?
C4 C5 . 1.544(3) ?
C4 C11 . 1.576(3) ?
C5 C10 . 1.563(3) ?
C5 C6 . 1.565(3) ?
C6 C7 . 1.523(4) ?
C6 C12 . 1.541(4) ?
C7 C8 . 1.326(4) ?
C8 C9 . 1.529(4) ?
C9 C12 . 1.543(4) ?
C9 C10 . 1.563(3) ?
C5 H5 . 1.0000 ?
C6 H6 . 1.0000 ?
C7 H7 . .9500 ?
C8 H8 . .9500 ?
C9 H9 . 1.0000 ?
C10 H10 . 1.0000 ?
C11A H11A . .9800 ?
C11A H11B . .9800 ?
C11A H11C . .9800 ?
C11B H11D . .9800 ?
C11B H11E . .9800 ?
C11B H11F . .9800 ?
C12 H12A . .9900 ?
C12 H12B . .9900 ?

loop_
_geom_torsion_atom_site_label_1
_geom_torsion_atom_site_label_2
_geom_torsion_atom_site_label_3
_geom_torsion_atom_site_label_4
_geom_torsion
C10 C1 C2 C3 -68.4(3)
C11 C1 C2 C3 36.9(2)
Cl1 C1 C2 C3 162.47(18)
C10 C1 C2 Cl2 103.1(2)
C11 C1 C2 Cl2 -151.55(19)
Cl1 C1 C2 Cl2 -26.0(3)
C1 C2 C3 C4 -.3(3)
Cl2 C2 C3 C4 -171.43(19)
C1 C2 C3 Cl3 172.06(19)
Cl2 C2 C3 Cl3 .9(4)
C2 C3 C4 C5 68.6(3)
Cl3 C3 C4 C5 -104.1(2)
C2 C3 C4 C11 -36.4(2)
Cl3 C3 C4 C11 150.91(19)
C2 C3 C4 Cl4 -160.11(18)
Cl3 C3 C4 Cl4 27.2(3)
C3 C4 C5 C10 -63.3(2)
C11 C4 C5 C10 40.2(2)
Cl4 C4 C5 C10 165.14(16)
C3 C4 C5 C6 50.6(3)
C11 C4 C5 C6 154.0(2)
Cl4 C4 C5 C6 -81.0(3)
C4 C5 C6 C7 179.3(2)
C10 C5 C6 C7 -67.3(2)
C4 C5 C6 C12 -78.9(3)
C10 C5 C6 C12 34.6(2)
C12 C6 C7 C8 -34.6(3)
C5 C6 C7 C8 71.5(3)
C6 C7 C8 C9 .3(3)
C7 C8 C9 C12 34.0(3)
C7 C8 C9 C10 -72.6(3)
C2 C1 C10 C9 -46.9(3)
C11 C1 C10 C9 -150.7(2)
Cl1 C1 C10 C9 83.4(3)
C2 C1 C10 C5 67.4(2)
C11 C1 C10 C5 -36.4(2)
Cl1 C1 C10 C5 -162.28(16)
C8 C9 C10 C1 -176.4(2)
C12 C9 C10 C1 81.9(3)
C8 C9 C10 C5 69.2(2)
C12 C9 C10 C5 -32.4(2)
C4 C5 C10 C1 -2.2(2)
C6 C5 C10 C1 -129.0(2)
C4 C5 C10 C9 125.4(2)
C6 C5 C10 C9 -1.3(2)
C11A O11A C11 O11B -53.3(3)
C11A O11A C11 C1 74.5(3)
C11A O11A C11 C4 175.4(2)
C11B O11B C11 O11A -54.5(3)
C11B O11B C11 C1 171.9(2)
C11B O11B C11 C4 71.7(3)
C2 C1 C11 O11A 56.4(3)
C10 C1 C11 O11A 169.1(2)
Cl1 C1 C11 O11A -67.9(3)
C2 C1 C11 O11B -173.26(19)
C10 C1 C11 O11B -60.6(2)
Cl1 C1 C11 O11B 62.5(2)
C2 C1 C11 C4 -54.2(2)
C10 C1 C11 C4 58.4(2)
Cl1 C1 C11 C4 -178.52(17)
C3 C4 C11 O11A -67.3(2)
C5 C4 C11 O11A 178.96(19)
Cl4 C4 C11 O11A 55.4(2)
C3 C4 C11 O11B 163.8(2)
C5 C4 C11 O11B 50.1(3)
Cl4 C4 C11 O11B -73.5(3)
C3 C4 C11 C1 53.7(2)
C5 C4 C11 C1 -60.1(2)
Cl4 C4 C11 C1 176.33(17)
C7 C6 C12 C9 52.3(2)
C5 C6 C12 C9 -52.7(2)
C8 C9 C12 C6 -52.0(2)
C10 C9 C12 C6 52.1(2)
